data_4085211
loop_
_publ_author_name
'Brill, Marcel'
'Rominger, Frank'
'Hofmann, Peter'

_publ_section_title
;
 1,2-Bis(di-tert-butylphosphino)imidazole (dtbpi): A Versatile
 Imidazole-Based, Rigid, Bulky Bisphosphine Ligand for Transition Metals
;
_journal_issue 2
_journal_name_full Organometallics
_journal_page_first 506
_journal_paper_doi 10.1021/om501145b
_journal_volume 34
_journal_year 2015
_chemical_formula_sum 'C20 H41 Cl N2 P2 Pd'
_chemical_formula_weight 513.34
_chemical_name_common 'Z-6 in manuscript'
_chemical_name_systematic
; 
 ? 
;
_space_group_crystal_system monoclinic
_space_group_IT_number 14
_space_group_name_Hall '-P 2yn'
_space_group_name_H-M_alt 'P 1 21/n 1'
_symmetry_space_group_name_Hall '-P 2yn'
_symmetry_space_group_name_H-M 'P 1 21/n 1'
_atom_sites_solution_hydrogens geom
_atom_sites_solution_primary direct
_audit_creation_method SHELXL-2013
_cell_angle_alpha 90
_cell_angle_beta 94.938(5)
_cell_angle_gamma 90
_cell_formula_units_Z 4
_cell_length_a 8.0538(14)
_cell_length_b 14.223(2)
_cell_length_c 21.114(4)
_cell_measurement_reflns_used 3156
_cell_measurement_temperature 200(2)
_cell_measurement_theta_max 21.96
_cell_measurement_theta_min 2.41
_cell_volume 2409.6(7)
_computing_cell_refinement 'Bruker SAINT'
_computing_data_collection 'Bruker APEX2'
_computing_data_reduction 'Bruker SAINT'
_computing_molecular_graphics 'Bruker SHELXTL'
_computing_publication_material 'Bruker SHELXTL'
_computing_structure_refinement 'SHELXL-2013 (Sheldrick, 2013)'
_computing_structure_solution 'SHELXS-97 (Sheldrick 2008)'
_diffrn_ambient_temperature 200(2)
_diffrn_measured_fraction_theta_full 0.990
_diffrn_measured_fraction_theta_max 0.998
_diffrn_measurement_device_type 'Bruker APEX'
_diffrn_measurement_method '\f and \w scans'
_diffrn_radiation_type MoK\a
_diffrn_radiation_wavelength 0.71073
_diffrn_reflns_av_R_equivalents 0.0625
_diffrn_reflns_av_unetI/netI 0.0559
_diffrn_reflns_Laue_measured_fraction_full 0.990
_diffrn_reflns_Laue_measured_fraction_max 0.998
_diffrn_reflns_limit_h_max 9
_diffrn_reflns_limit_h_min -9
_diffrn_reflns_limit_k_max 16
_diffrn_reflns_limit_k_min -16
_diffrn_reflns_limit_l_max 25
_diffrn_reflns_limit_l_min -25
_diffrn_reflns_number 21005
_diffrn_reflns_point_group_measured_fraction_full 0.990
_diffrn_reflns_point_group_measured_fraction_max 0.998
_diffrn_reflns_theta_full 25.242
_diffrn_reflns_theta_max 25.179
_diffrn_reflns_theta_min 1.728
_diffrn_source 'sealed tube'
_exptl_absorpt_coefficient_mu 1.021
_exptl_absorpt_correction_T_max 0.9195
_exptl_absorpt_correction_T_min 0.8398
_exptl_absorpt_correction_type multi-scan
_exptl_absorpt_process_details
;
Sheldrick, G. M. (2008). <i>SADABS</i>. University of G\"ottingen,             Germany.
;
_exptl_crystal_colour colourless
_exptl_crystal_density_diffrn 1.415
_exptl_crystal_description polyhedron
_exptl_crystal_F_000 1072
_exptl_crystal_size_max 0.190
_exptl_crystal_size_mid 0.140
_exptl_crystal_size_min 0.110
_refine_diff_density_max 0.596
_refine_diff_density_min -0.613
_refine_diff_density_rms 0.098
_refine_ls_extinction_method none
_refine_ls_goodness_of_fit_ref 1.084
_refine_ls_hydrogen_treatment constr
_refine_ls_matrix_type full
_refine_ls_number_parameters 252
_refine_ls_number_reflns 4327
_refine_ls_number_restraints 0
_refine_ls_restrained_S_all 1.084
_refine_ls_R_factor_all 0.0637
_refine_ls_R_factor_gt 0.0424
_refine_ls_shift/su_max 0.001
_refine_ls_shift/su_mean 0.000
_refine_ls_structure_factor_coef Fsqd
_refine_ls_weighting_details 'w=1/[\s^2^(Fo^2^)+(0.0150P)^2^+3.7563P] where P=(Fo^2^+2Fc^2^)/3'
_refine_ls_weighting_scheme calc
_refine_ls_wR_factor_gt 0.0712
_refine_ls_wR_factor_ref 0.0795
_reflns_Friedel_coverage 0.000
_reflns_number_gt 3379
_reflns_number_total 4327
_reflns_threshold_expression 'I > 2\s(I)'
_cod_data_source_file om501145b_si_002.cif
_cod_data_source_block mbi44
_cod_depositor_comments 'Adding full bibliography for 4085206--4085216.cif.'
_cod_database_code 4085211
_shelx_space_group_comment
; 
The symmetry employed for this shelxl refinement is uniquely defined 
by the following loop, which should always be used as a source of 
symmetry information in preference to the above space-group names. 
They are only intended as comments. 
;
_shelx_estimated_absorpt_t_min 0.830
_shelx_estimated_absorpt_t_max 0.896
_shelxl_version_number 2013-3

loop_
_space_group_symop_operation_xyz
'x, y, z'
'-x+1/2, y+1/2, -z+1/2'
'-x, -y, -z'
'x-1/2, -y-1/2, z-1/2'

loop_
_atom_site_label
_atom_site_type_symbol
_atom_site_fract_x
_atom_site_fract_y
_atom_site_fract_z
_atom_site_U_iso_or_equiv
_atom_site_adp_type
_atom_site_occupancy
_atom_site_site_symmetry_order
_atom_site_calc_flag
_atom_site_refinement_flags_posn
_atom_site_refinement_flags_adp
_atom_site_refinement_flags_occupancy
_atom_site_disorder_assembly
_atom_site_disorder_group
Pd1 Pd 0.47584(4) 0.79271(2) 0.15820(2) 0.02453(10) Uani 1 1 d . . . . .
Cl1 Cl 0.60895(17) 0.84956(10) 0.25461(7) 0.0538(4) Uani 1 1 d . . . A 1
C31 C 0.597(4) 0.9031(18) 0.1184(14) 0.057(3) Uani 0.806(8) 1 d . . P A 1
H31A H 0.7179 0.8929 0.1243 0.086 Uiso 0.806(8) 1 calc R U P A 1
H31B H 0.5693 0.9620 0.1391 0.086 Uiso 0.806(8) 1 calc R U P A 1
H31C H 0.5622 0.9068 0.0728 0.086 Uiso 0.806(8) 1 calc R U P A 1
Cl2 Cl 0.601(4) 0.921(2) 0.1164(16) 0.057(3) Uani 0.194(8) 1 d . . P A 2
P1 P 0.35124(15) 0.74809(9) 0.06328(5) 0.0304(3) Uani 1 1 d . . . . .
P2 P 0.36051(13) 0.66212(7) 0.20651(5) 0.0210(2) Uani 1 1 d . . . . .
C1 C 0.2383(5) 0.6423(3) 0.0820(2) 0.0281(10) Uani 1 1 d . . . . .
N2 N 0.2523(4) 0.6053(2) 0.14270(15) 0.0225(8) Uani 1 1 d . . . . .
C3 C 0.1502(5) 0.5267(3) 0.1399(2) 0.0327(11) Uani 1 1 d . . . . .
H3 H 0.1312 0.4858 0.1741 0.039 Uiso 1 1 calc R U . . .
C4 C 0.0828(6) 0.5191(3) 0.0791(2) 0.0448(14) Uani 1 1 d . . . . .
H4 H 0.0081 0.4710 0.0637 0.054 Uiso 1 1 calc R U . . .
N5 N 0.1386(5) 0.5914(3) 0.04299(18) 0.0484(12) Uani 1 1 d . . . . .
C11 C 0.4904(8) 0.7067(4) 0.0011(2) 0.0552(15) Uani 1 1 d . . . . .
C12 C 0.5859(10) 0.7879(6) -0.0248(3) 0.128(4) Uani 1 1 d . . . . .
H12A H 0.6416 0.8236 0.0106 0.192 Uiso 1 1 calc R U . . .
H12B H 0.5084 0.8291 -0.0501 0.192 Uiso 1 1 calc R U . . .
H12C H 0.6694 0.7635 -0.0517 0.192 Uiso 1 1 calc R U . . .
C13 C 0.4012(9) 0.6544(5) -0.0545(3) 0.095(3) Uani 1 1 d . . . . .
H13A H 0.4836 0.6259 -0.0802 0.142 Uiso 1 1 calc R U . . .
H13B H 0.3316 0.6984 -0.0807 0.142 Uiso 1 1 calc R U . . .
H13C H 0.3309 0.6050 -0.0385 0.142 Uiso 1 1 calc R U . . .
C14 C 0.6163(10) 0.6418(7) 0.0350(4) 0.137(4) Uani 1 1 d . . . . .
H14A H 0.5605 0.5843 0.0474 0.205 Uiso 1 1 calc R U . . .
H14B H 0.6681 0.6731 0.0730 0.205 Uiso 1 1 calc R U . . .
H14C H 0.7021 0.6258 0.0066 0.205 Uiso 1 1 calc R U . . .
C15 C 0.1842(7) 0.8306(4) 0.0281(2) 0.0496(15) Uani 1 1 d . . . . .
C16 C 0.0768(8) 0.7898(5) -0.0277(3) 0.096(2) Uani 1 1 d . . . . .
H16A H -0.0160 0.8325 -0.0396 0.143 Uiso 1 1 calc R U . . .
H16B H 0.0330 0.7286 -0.0157 0.143 Uiso 1 1 calc R U . . .
H16C H 0.1441 0.7817 -0.0638 0.143 Uiso 1 1 calc R U . . .
C17 C 0.2561(10) 0.9234(5) 0.0099(5) 0.150(5) Uani 1 1 d . . . . .
H17A H 0.3242 0.9142 -0.0259 0.225 Uiso 1 1 calc R U . . .
H17B H 0.3255 0.9491 0.0462 0.225 Uiso 1 1 calc R U . . .
H17C H 0.1653 0.9673 -0.0025 0.225 Uiso 1 1 calc R U . . .
C18 C 0.0703(8) 0.8486(5) 0.0799(3) 0.098(3) Uani 1 1 d . . . . .
H18A H 0.1351 0.8744 0.1173 0.146 Uiso 1 1 calc R U . . .
H18B H 0.0180 0.7895 0.0914 0.146 Uiso 1 1 calc R U . . .
H18C H -0.0162 0.8936 0.0647 0.146 Uiso 1 1 calc R U . . .
C21 C 0.5176(5) 0.5742(3) 0.2391(2) 0.0314(11) Uani 1 1 d . . . . .
C22 C 0.5891(7) 0.6056(4) 0.3055(2) 0.0596(17) Uani 1 1 d . . . . .
H22A H 0.5056 0.5957 0.3360 0.089 Uiso 1 1 calc R U . . .
H22B H 0.6182 0.6724 0.3045 0.089 Uiso 1 1 calc R U . . .
H22C H 0.6890 0.5687 0.3185 0.089 Uiso 1 1 calc R U . . .
C23 C 0.4557(6) 0.4727(3) 0.2420(3) 0.0450(13) Uani 1 1 d . . . . .
H23A H 0.5461 0.4325 0.2605 0.067 Uiso 1 1 calc R U . . .
H23B H 0.4198 0.4509 0.1990 0.067 Uiso 1 1 calc R U . . .
H23C H 0.3616 0.4698 0.2684 0.067 Uiso 1 1 calc R U . . .
C24 C 0.6574(6) 0.5757(4) 0.1946(3) 0.0527(15) Uani 1 1 d . . . . .
H24A H 0.7496 0.5360 0.2121 0.079 Uiso 1 1 calc R U . . .
H24B H 0.6971 0.6403 0.1903 0.079 Uiso 1 1 calc R U . . .
H24C H 0.6152 0.5517 0.1527 0.079 Uiso 1 1 calc R U . . .
C25 C 0.1948(6) 0.6819(3) 0.2627(2) 0.0319(11) Uani 1 1 d . . . . .
C26 C 0.0456(6) 0.7246(3) 0.2235(2) 0.0450(13) Uani 1 1 d . . . . .
H26A H -0.0419 0.7395 0.2514 0.067 Uiso 1 1 calc R U . . .
H26B H 0.0026 0.6794 0.1910 0.067 Uiso 1 1 calc R U . . .
H26C H 0.0802 0.7822 0.2028 0.067 Uiso 1 1 calc R U . . .
C27 C 0.1372(7) 0.5949(4) 0.2977(2) 0.0552(16) Uani 1 1 d . . . . .
H27A H 0.0495 0.6130 0.3248 0.083 Uiso 1 1 calc R U . . .
H27B H 0.2317 0.5683 0.3241 0.083 Uiso 1 1 calc R U . . .
H27C H 0.0936 0.5479 0.2667 0.083 Uiso 1 1 calc R U . . .
C28 C 0.2594(6) 0.7560(3) 0.3115(2) 0.0447(13) Uani 1 1 d . . . . .
H28A H 0.3054 0.8094 0.2895 0.067 Uiso 1 1 calc R U . . .
H28B H 0.3467 0.7283 0.3410 0.067 Uiso 1 1 calc R U . . .
H28C H 0.1675 0.7777 0.3353 0.067 Uiso 1 1 calc R U . . .

loop_
_atom_site_aniso_label
_atom_site_aniso_U_11
_atom_site_aniso_U_22
_atom_site_aniso_U_33
_atom_site_aniso_U_23
_atom_site_aniso_U_13
_atom_site_aniso_U_12
Pd1 0.02266(18) 0.01889(18) 0.0324(2) -0.00234(15) 0.00414(13) -0.00403(15)
Cl1 0.0534(9) 0.0522(9) 0.0534(9) -0.0143(7) -0.0099(7) -0.0182(7)
C31 0.073(4) 0.036(9) 0.067(4) 0.002(4) 0.028(2) -0.019(4)
Cl2 0.073(4) 0.036(9) 0.067(4) 0.002(4) 0.028(2) -0.019(4)
P1 0.0360(7) 0.0317(7) 0.0238(6) 0.0035(5) 0.0051(5) -0.0075(6)
P2 0.0235(6) 0.0168(6) 0.0221(6) -0.0004(5) -0.0020(5) -0.0025(5)
C1 0.030(3) 0.032(3) 0.022(2) -0.0024(19) -0.0008(19) -0.007(2)
N2 0.025(2) 0.019(2) 0.0226(19) 0.0008(15) -0.0009(15) -0.0090(15)
C3 0.036(3) 0.030(3) 0.031(3) -0.001(2) -0.004(2) -0.011(2)
C4 0.052(3) 0.040(3) 0.040(3) -0.005(2) -0.006(3) -0.028(3)
N5 0.058(3) 0.055(3) 0.031(2) 0.000(2) -0.010(2) -0.028(2)
C11 0.073(4) 0.059(4) 0.038(3) -0.008(3) 0.027(3) -0.014(3)
C12 0.173(8) 0.130(7) 0.096(6) -0.048(5) 0.106(6) -0.087(7)
C13 0.117(6) 0.110(6) 0.064(5) -0.052(4) 0.044(4) -0.043(5)
C14 0.125(7) 0.211(10) 0.084(6) 0.008(6) 0.063(5) 0.102(7)
C15 0.052(3) 0.056(4) 0.039(3) 0.022(3) -0.008(3) -0.003(3)
C16 0.100(6) 0.121(6) 0.057(4) 0.014(4) -0.039(4) 0.017(5)
C17 0.088(6) 0.084(6) 0.269(12) 0.117(7) -0.035(7) -0.014(5)
C18 0.092(5) 0.130(7) 0.068(5) 0.012(4) -0.009(4) 0.078(5)
C21 0.029(3) 0.024(3) 0.039(3) 0.001(2) -0.013(2) 0.002(2)
C22 0.067(4) 0.040(3) 0.063(4) 0.004(3) -0.041(3) 0.002(3)
C23 0.041(3) 0.026(3) 0.066(4) 0.007(3) -0.007(3) 0.002(2)
C24 0.032(3) 0.037(3) 0.088(5) 0.012(3) 0.000(3) 0.007(2)
C25 0.043(3) 0.025(3) 0.030(3) -0.0005(19) 0.012(2) -0.007(2)
C26 0.033(3) 0.041(3) 0.063(4) -0.006(3) 0.015(3) 0.000(2)
C27 0.076(4) 0.042(3) 0.052(4) -0.001(3) 0.033(3) -0.015(3)
C28 0.063(4) 0.037(3) 0.034(3) -0.013(2) 0.008(3) 0.000(3)

loop_
_atom_type_symbol
_atom_type_description
_atom_type_scat_dispersion_real
_atom_type_scat_dispersion_imag
_atom_type_scat_source
C C 0.0033 0.0016 'International Tables Vol C Tables 4.2.6.8 and 6.1.1.4'
H H 0.0000 0.0000 'International Tables Vol C Tables 4.2.6.8 and 6.1.1.4'
N N 0.0061 0.0033 'International Tables Vol C Tables 4.2.6.8 and 6.1.1.4'
P P 0.1023 0.0942 'International Tables Vol C Tables 4.2.6.8 and 6.1.1.4'
Cl Cl 0.1484 0.1585 'International Tables Vol C Tables 4.2.6.8 and 6.1.1.4'
Pd Pd -0.9988 1.0072 'International Tables Vol C Tables 4.2.6.8 and 6.1.1.4'

loop_
_geom_angle_atom_site_label_1
_geom_angle_atom_site_label_2
_geom_angle_atom_site_label_3
_geom_angle
C31 Pd1 P1 92.4(8)
P1 Pd1 Cl2 93.3(8)
C31 Pd1 P2 175.1(8)
P1 Pd1 P2 90.06(4)
Cl2 Pd1 P2 176.4(9)
C31 Pd1 Cl1 84.0(8)
P1 Pd1 Cl1 176.13(5)
P2 Pd1 Cl1 93.64(5)
Pd1 C31 H31A 109.5
Pd1 C31 H31B 109.5
H31A C31 H31B 109.5
Pd1 C31 H31C 109.5
H31A C31 H31C 109.5
H31B C31 H31C 109.5
C1 P1 C15 104.3(2)
C1 P1 C11 103.3(2)
C15 P1 C11 111.4(3)
C1 P1 Pd1 103.45(14)
C15 P1 Pd1 114.98(19)
C11 P1 Pd1 117.37(19)
N2 P2 C21 104.63(18)
N2 P2 C25 102.85(19)
C21 P2 C25 111.2(2)
N2 P2 Pd1 102.81(12)
C21 P2 Pd1 114.15(15)
C25 P2 Pd1 118.97(14)
N5 C1 N2 111.5(4)
N5 C1 P1 127.5(3)
N2 C1 P1 121.0(3)
C1 N2 C3 105.5(3)
C1 N2 P2 122.4(3)
C3 N2 P2 131.6(3)
C4 C3 N2 107.1(4)
C4 C3 H3 126.5
N2 C3 H3 126.5
C3 C4 N5 110.0(4)
C3 C4 H4 125.0
N5 C4 H4 125.0
C1 N5 C4 105.9(4)
C14 C11 C12 107.3(6)
C14 C11 C13 108.8(6)
C12 C11 C13 108.4(5)
C14 C11 P1 106.0(4)
C12 C11 P1 111.2(4)
C13 C11 P1 114.9(4)
C11 C12 H12A 109.5
C11 C12 H12B 109.5
H12A C12 H12B 109.5
C11 C12 H12C 109.5
H12A C12 H12C 109.5
H12B C12 H12C 109.5
C11 C13 H13A 109.5
C11 C13 H13B 109.5
H13A C13 H13B 109.5
C11 C13 H13C 109.5
H13A C13 H13C 109.5
H13B C13 H13C 109.5
C11 C14 H14A 109.5
C11 C14 H14B 109.5
H14A C14 H14B 109.5
C11 C14 H14C 109.5
H14A C14 H14C 109.5
H14B C14 H14C 109.5
C17 C15 C18 107.9(6)
C17 C15 C16 110.1(6)
C18 C15 C16 106.7(5)
C17 C15 P1 111.6(4)
C18 C15 P1 106.1(3)
C16 C15 P1 114.0(4)
C15 C16 H16A 109.5
C15 C16 H16B 109.5
H16A C16 H16B 109.5
C15 C16 H16C 109.5
H16A C16 H16C 109.5
H16B C16 H16C 109.5
C15 C17 H17A 109.5
C15 C17 H17B 109.5
H17A C17 H17B 109.5
C15 C17 H17C 109.5
H17A C17 H17C 109.5
H17B C17 H17C 109.5
C15 C18 H18A 109.5
C15 C18 H18B 109.5
H18A C18 H18B 109.5
C15 C18 H18C 109.5
H18A C18 H18C 109.5
H18B C18 H18C 109.5
C24 C21 C23 107.3(4)
C24 C21 C22 108.7(4)
C23 C21 C22 109.6(4)
C24 C21 P2 106.0(3)
C23 C21 P2 115.7(3)
C22 C21 P2 109.3(3)
C21 C22 H22A 109.5
C21 C22 H22B 109.5
H22A C22 H22B 109.5
C21 C22 H22C 109.5
H22A C22 H22C 109.5
H22B C22 H22C 109.5
C21 C23 H23A 109.5
C21 C23 H23B 109.5
H23A C23 H23B 109.5
C21 C23 H23C 109.5
H23A C23 H23C 109.5
H23B C23 H23C 109.5
C21 C24 H24A 109.5
C21 C24 H24B 109.5
H24A C24 H24B 109.5
C21 C24 H24C 109.5
H24A C24 H24C 109.5
H24B C24 H24C 109.5
C26 C25 C27 109.0(4)
C26 C25 C28 107.3(4)
C27 C25 C28 109.2(4)
C26 C25 P2 106.6(3)
C27 C25 P2 116.4(3)
C28 C25 P2 108.0(3)
C25 C26 H26A 109.5
C25 C26 H26B 109.5
H26A C26 H26B 109.5
C25 C26 H26C 109.5
H26A C26 H26C 109.5
H26B C26 H26C 109.5
C25 C27 H27A 109.5
C25 C27 H27B 109.5
H27A C27 H27B 109.5
C25 C27 H27C 109.5
H27A C27 H27C 109.5
H27B C27 H27C 109.5
C25 C28 H28A 109.5
C25 C28 H28B 109.5
H28A C28 H28B 109.5
C25 C28 H28C 109.5
H28A C28 H28C 109.5
H28B C28 H28C 109.5

loop_
_geom_bond_atom_site_label_1
_geom_bond_atom_site_label_2
_geom_bond_distance
Pd1 C31 2.07(2)
Pd1 P1 2.2539(13)
Pd1 Cl2 2.29(3)
Pd1 P2 2.3486(11)
Pd1 Cl1 2.3603(13)
C31 H31A 0.9800
C31 H31B 0.9800
C31 H31C 0.9800
P1 C1 1.818(4)
P1 C15 1.888(5)
P1 C11 1.892(5)
P2 N2 1.740(3)
P2 C21 1.868(4)
P2 C25 1.881(5)
C1 N5 1.316(5)
C1 N2 1.382(5)
N2 C3 1.386(5)
C3 C4 1.353(6)
C3 H3 0.9500
C4 N5 1.380(6)
C4 H4 0.9500
C11 C14 1.505(9)
C11 C12 1.516(8)
C11 C13 1.517(7)
C12 H12A 0.9800
C12 H12B 0.9800
C12 H12C 0.9800
C13 H13A 0.9800
C13 H13B 0.9800
C13 H13C 0.9800
C14 H14A 0.9800
C14 H14B 0.9800
C14 H14C 0.9800
C15 C17 1.505(8)
C15 C18 1.509(8)
C15 C16 1.515(7)
C16 H16A 0.9800
C16 H16B 0.9800
C16 H16C 0.9800
C17 H17A 0.9800
C17 H17B 0.9800
C17 H17C 0.9800
C18 H18A 0.9800
C18 H18B 0.9800
C18 H18C 0.9800
C21 C24 1.529(7)
C21 C23 1.530(6)
C21 C22 1.535(6)
C22 H22A 0.9800
C22 H22B 0.9800
C22 H22C 0.9800
C23 H23A 0.9800
C23 H23B 0.9800
C23 H23C 0.9800
C24 H24A 0.9800
C24 H24B 0.9800
C24 H24C 0.9800
C25 C26 1.525(6)
C25 C27 1.533(6)
C25 C28 1.534(6)
C26 H26A 0.9800
C26 H26B 0.9800
C26 H26C 0.9800
C27 H27A 0.9800
C27 H27B 0.9800
C27 H27C 0.9800
C28 H28A 0.9800
C28 H28B 0.9800
C28 H28C 0.9800

loop_
_geom_torsion_atom_site_label_1
_geom_torsion_atom_site_label_2
_geom_torsion_atom_site_label_3
_geom_torsion_atom_site_label_4
_geom_torsion
C15 P1 C1 N5 56.0(5)
C11 P1 C1 N5 -60.6(5)
Pd1 P1 C1 N5 176.6(4)
C15 P1 C1 N2 -124.7(4)
C11 P1 C1 N2 118.7(4)
Pd1 P1 C1 N2 -4.1(4)
N5 C1 N2 C3 -1.1(5)
P1 C1 N2 C3 179.6(3)
N5 C1 N2 P2 -174.2(3)
P1 C1 N2 P2 6.4(5)
C21 P2 N2 C1 -124.3(4)
C25 P2 N2 C1 119.4(3)
Pd1 P2 N2 C1 -4.8(3)
C21 P2 N2 C3 64.5(4)
C25 P2 N2 C3 -51.8(4)
Pd1 P2 N2 C3 -176.0(4)
C1 N2 C3 C4 0.8(5)
P2 N2 C3 C4 173.1(4)
N2 C3 C4 N5 -0.4(6)
N2 C1 N5 C4 0.8(6)
P1 C1 N5 C4 -179.8(4)
C3 C4 N5 C1 -0.3(6)
C1 P1 C11 C14 -68.4(5)
C15 P1 C11 C14 -179.8(5)
Pd1 P1 C11 C14 44.7(6)
C1 P1 C11 C12 175.3(5)
C15 P1 C11 C12 63.9(6)
Pd1 P1 C11 C12 -71.6(5)
C1 P1 C11 C13 51.8(5)
C15 P1 C11 C13 -59.6(5)
Pd1 P1 C11 C13 164.8(4)
C1 P1 C15 C17 179.7(5)
C11 P1 C15 C17 -69.5(6)
Pd1 P1 C15 C17 67.2(6)
C1 P1 C15 C18 62.4(5)
C11 P1 C15 C18 173.2(4)
Pd1 P1 C15 C18 -50.2(5)
C1 P1 C15 C16 -54.8(5)
C11 P1 C15 C16 56.0(5)
Pd1 P1 C15 C16 -167.3(4)
N2 P2 C21 C24 78.0(3)
C25 P2 C21 C24 -171.6(3)
Pd1 P2 C21 C24 -33.6(3)
N2 P2 C21 C23 -40.7(4)
C25 P2 C21 C23 69.6(4)
Pd1 P2 C21 C23 -152.3(3)
N2 P2 C21 C22 -165.1(3)
C25 P2 C21 C22 -54.7(4)
Pd1 P2 C21 C22 83.3(4)
N2 P2 C25 C26 -48.6(3)
C21 P2 C25 C26 -160.1(3)
Pd1 P2 C25 C26 64.1(3)
N2 P2 C25 C27 73.2(4)
C21 P2 C25 C27 -38.3(4)
Pd1 P2 C25 C27 -174.1(3)
N2 P2 C25 C28 -163.6(3)
C21 P2 C25 C28 84.9(3)
Pd1 P2 C25 C28 -50.9(4)
